data_7040695
loop_
_publ_author_name
'Liu, Rui'
'Zhu, Kongtao'
'Zhong, Xianghong'
'Li, Jiancheng'
'Liu, Zhenyu'
'Chen, Shibing'
'Zhu, Hongping'

_publ_section_title
;
 Chromium complexes bearing amidinato-phosphino ligand: synthesis,
 characterization, and catalytic properties of ethylene
 tri-/tetramerization and polymerization.
;
_journal_issue 42
_journal_name_full 'Dalton transactions (Cambridge, England : 2003)'
_journal_page_first 17020
_journal_page_last 17029
_journal_paper_doi 10.1039/c6dt03216h
_journal_volume 45
_journal_year 2016
_chemical_formula_sum 'C35 H41 N2 P'
_chemical_formula_weight 520.67
_chemical_name_systematic
; 
 ? 
;
_space_group_IT_number 14
_symmetry_cell_setting monoclinic
_symmetry_space_group_name_Hall '-P 2yn'
_symmetry_space_group_name_H-M 'P 1 21/n 1'
_atom_sites_solution_hydrogens geom
_atom_sites_solution_primary direct
_atom_sites_solution_secondary difmap
_audit_creation_method SHELXL-97
_audit_update_record
;
2016-06-01 deposited with the CCDC.
2016-09-22 downloaded from the CCDC.
;
_cell_angle_alpha 90.00
_cell_angle_beta 102.794(2)
_cell_angle_gamma 90.00
_cell_formula_units_Z 4
_cell_length_a 9.3392(2)
_cell_length_b 24.0023(5)
_cell_length_c 13.7823(3)
_cell_measurement_reflns_used 4356
_cell_measurement_temperature 153(2)
_cell_measurement_theta_max 27.8560
_cell_measurement_theta_min 3.7080
_cell_volume 3012.77(11)
_computing_cell_refinement 'CrysAlisPro, Agilent Technologies'
_computing_data_collection 'CrysAlisPro, Agilent Technologies'
_computing_data_reduction 'CrysAlisPro, Agilent Technologies'
_computing_molecular_graphics 'Bruker SHELXTL'
_computing_publication_material 'Bruker SHELXTL'
_computing_structure_refinement 'SHELXL-97 (Sheldrick, 1997)'
_computing_structure_solution 'SHELXS-97 (Sheldrick, 1990)'
_diffrn_ambient_temperature 153(2)
_diffrn_detector_area_resol_mean 16.1903
_diffrn_measured_fraction_theta_full 0.998
_diffrn_measured_fraction_theta_max 0.998
_diffrn_measurement_device_type 'Xcalibur, Sapphire3, Gemini ultra'
_diffrn_measurement_method 'phi and omega scans'
_diffrn_radiation_monochromator graphite
_diffrn_radiation_source 'Enhance (Mo) X-ray Source'
_diffrn_radiation_type MoK\a
_diffrn_radiation_wavelength 0.71073
_diffrn_reflns_av_R_equivalents 0.0261
_diffrn_reflns_av_sigmaI/netI 0.0351
_diffrn_reflns_limit_h_max 11
_diffrn_reflns_limit_h_min -11
_diffrn_reflns_limit_k_max 29
_diffrn_reflns_limit_k_min -29
_diffrn_reflns_limit_l_max 16
_diffrn_reflns_limit_l_min -11
_diffrn_reflns_number 13575
_diffrn_reflns_theta_full 26.00
_diffrn_reflns_theta_max 26.00
_diffrn_reflns_theta_min 3.03
_exptl_absorpt_coefficient_mu 0.116
_exptl_absorpt_correction_T_max 0.9771
_exptl_absorpt_correction_T_min 0.9549
_exptl_absorpt_correction_type multi-scan
_exptl_absorpt_process_details empirical
_exptl_crystal_colour colorless
_exptl_crystal_density_diffrn 1.148
_exptl_crystal_density_meas ?
_exptl_crystal_density_method 'not measured'
_exptl_crystal_description block
_exptl_crystal_F_000 1120
_exptl_crystal_size_max 0.40
_exptl_crystal_size_mid 0.30
_exptl_crystal_size_min 0.20
_refine_diff_density_max 0.432
_refine_diff_density_min -0.306
_refine_diff_density_rms 0.043
_refine_ls_extinction_method none
_refine_ls_goodness_of_fit_ref 1.019
_refine_ls_hydrogen_treatment 'refined in a riding mode to the carrier atom'
_refine_ls_matrix_type full
_refine_ls_number_parameters 350
_refine_ls_number_reflns 5915
_refine_ls_number_restraints 0
_refine_ls_restrained_S_all 1.019
_refine_ls_R_factor_all 0.0622
_refine_ls_R_factor_gt 0.0509
_refine_ls_shift/su_max 0.000
_refine_ls_shift/su_mean 0.000
_refine_ls_structure_factor_coef Fsqd
_refine_ls_weighting_details 'calc w=1/[\s^2^(Fo^2^)+(0.0553P)^2^+1.8190P] where P=(Fo^2^+2Fc^2^)/3'
_refine_ls_weighting_scheme calc
_refine_ls_wR_factor_gt 0.1199
_refine_ls_wR_factor_ref 0.1256
_reflns_number_gt 4985
_reflns_number_total 5915
_reflns_threshold_expression >2sigma(I)
_cod_data_source_file c6dt03216h1.cif
_cod_data_source_block compound_3
_cod_depositor_comments
;
The following automatic conversions were performed:

'_symmetry_cell_setting' value 'Monoclinic' changed to 'monoclinic'
according to
/usr/data/users/saulius/crontab/automatic-downloads/rss-feeds/RSC/lib/dictionaries/cif_core.dic
dictionary named 'cif_core.dic' version 2.4.2 from 2011-04-26.

'_exptl_crystal_density_meas' value 'not measured' was changed to '?'
- the value is perceived as not measured.

Automatic conversion script
Id: cif_fix_values 4268 2015-11-12 08:31:59Z antanas 

 Adding full bibliography for 7040694--7040697.cif.
;
_cod_original_sg_symbol_H-M P2(1)/n
_cod_database_code 7040695

loop_
_symmetry_equiv_pos_as_xyz
'x, y, z'
'-x+1/2, y+1/2, -z+1/2'
'-x, -y, -z'
'x-1/2, -y-1/2, z-1/2'

loop_
_atom_site_label
_atom_site_type_symbol
_atom_site_fract_x
_atom_site_fract_y
_atom_site_fract_z
_atom_site_U_iso_or_equiv
_atom_site_adp_type
_atom_site_occupancy
_atom_site_symmetry_multiplicity
_atom_site_calc_flag
_atom_site_refinement_flags
P1 P 0.64300(5) 0.172089(19) 0.88826(4) 0.02422(13) Uani 1 1 d .
N2 N 0.81570(16) 0.16601(6) 0.73101(11) 0.0252(3) Uani 1 1 d .
H2A H 0.7722 0.1988 0.7240 0.030 Uiso 1 1 calc R
N1 N 0.83446(16) 0.08509(6) 0.63131(11) 0.0236(3) Uani 1 1 d .
C18 C 0.90624(19) 0.15638(7) 0.82746(13) 0.0226(4) Uani 1 1 d .
C6 C 0.93555(19) 0.05189(7) 0.69811(13) 0.0227(4) Uani 1 1 d .
C19 C 0.9325(2) 0.15473(8) 1.00516(14) 0.0273(4) Uani 1 1 d .
H19A H 0.8914 0.1583 1.0620 0.033 Uiso 1 1 calc R
C24 C 0.61071(19) 0.17595(8) 1.01483(14) 0.0266(4) Uani 1 1 d .
C1 C 0.78423(19) 0.13315(8) 0.64691(13) 0.0224(4) Uani 1 1 d .
C20 C 1.0559(2) 0.14583(8) 0.84077(14) 0.0266(4) Uani 1 1 d .
H20A H 1.0990 0.1437 0.7846 0.032 Uiso 1 1 calc R
C30 C 0.6236(2) 0.24598(8) 0.85242(13) 0.0238(4) Uani 1 1 d .
C7 C 1.1059(2) 0.06689(9) 0.57975(15) 0.0326(4) Uani 1 1 d .
H7A H 1.0128 0.0652 0.5274 0.039 Uiso 1 1 calc R
C2 C 0.6723(2) 0.16019(8) 0.56083(13) 0.0276(4) Uani 1 1 d .
C8 C 0.89562(19) 0.02473(7) 0.77886(13) 0.0230(4) Uani 1 1 d .
C9 C 1.0007(2) -0.00778(8) 0.84108(14) 0.0292(4) Uani 1 1 d .
H9A H 0.9774 -0.0250 0.8977 0.035 Uiso 1 1 calc R
C21 C 1.0808(2) 0.14275(8) 1.01770(14) 0.0311(4) Uani 1 1 d .
H21A H 1.1401 0.1375 1.0826 0.037 Uiso 1 1 calc R
C15 C 0.7385(2) 0.02901(7) 0.79216(13) 0.0248(4) Uani 1 1 d .
H15A H 0.7066 0.0686 0.7795 0.030 Uiso 1 1 calc R
C11 C 1.0720(2) 0.04152(8) 0.67374(14) 0.0269(4) Uani 1 1 d .
C22 C 0.84256(19) 0.16161(7) 0.91043(13) 0.0222(4) Uani 1 1 d .
C12 C 1.1724(2) 0.00799(9) 0.73825(16) 0.0352(5) Uani 1 1 d .
H12A H 1.2660 0.0011 0.7243 0.042 Uiso 1 1 calc R
C31 C 0.7400(2) 0.28185(8) 0.85144(14) 0.0283(4) Uani 1 1 d .
H31A H 0.8378 0.2683 0.8697 0.034 Uiso 1 1 calc R
C32 C 0.4816(2) 0.26720(9) 0.82354(16) 0.0357(5) Uani 1 1 d .
H32A H 0.4002 0.2432 0.8220 0.043 Uiso 1 1 calc R
C23 C 1.1420(2) 0.13845(8) 0.93518(15) 0.0300(4) Uani 1 1 d .
H23A H 1.2436 0.1304 0.9435 0.036 Uiso 1 1 calc R
C33 C 0.4571(2) 0.32274(9) 0.79707(17) 0.0415(5) Uani 1 1 d .
H33A H 0.3595 0.3366 0.7786 0.050 Uiso 1 1 calc R
C13 C 0.7210(2) 0.01380(9) 0.89654(15) 0.0363(5) Uani 1 1 d .
H13A H 0.6196 0.0209 0.9017 0.054 Uiso 1 1 calc R
H13B H 0.7881 0.0364 0.9458 0.054 Uiso 1 1 calc R
H13C H 0.7439 -0.0258 0.9091 0.054 Uiso 1 1 calc R
C14 C 0.6378(2) -0.00709(9) 0.71400(15) 0.0337(5) Uani 1 1 d .
H14A H 0.6451 0.0049 0.6473 0.051 Uiso 1 1 calc R
H14B H 0.5361 -0.0031 0.7210 0.051 Uiso 1 1 calc R
H14C H 0.6678 -0.0462 0.7237 0.051 Uiso 1 1 calc R
C34 C 0.7149(2) 0.33726(8) 0.82404(16) 0.0358(5) Uani 1 1 d .
H34A H 0.7958 0.3612 0.8236 0.043 Uiso 1 1 calc R
C10 C 1.1386(2) -0.01543(9) 0.82187(16) 0.0363(5) Uani 1 1 d .
H10A H 1.2101 -0.0368 0.8663 0.044 Uiso 1 1 calc R
C25 C 0.5550(2) 0.12873(9) 1.05218(17) 0.0388(5) Uani 1 1 d .
H25A H 0.5388 0.0957 1.0133 0.047 Uiso 1 1 calc R
C26 C 0.6327(3) 0.22362(9) 1.07344(15) 0.0381(5) Uani 1 1 d .
H26A H 0.6724 0.2561 1.0498 0.046 Uiso 1 1 calc R
C35 C 0.5740(2) 0.35781(9) 0.79749(15) 0.0370(5) Uani 1 1 d .
H35A H 0.5575 0.3959 0.7796 0.044 Uiso 1 1 calc R
C17 C 1.2209(2) 0.03514(10) 0.53888(17) 0.0433(5) Uani 1 1 d .
H17A H 1.1943 -0.0044 0.5324 0.065 Uiso 1 1 calc R
H17B H 1.3170 0.0392 0.5845 0.065 Uiso 1 1 calc R
H17C H 1.2253 0.0501 0.4735 0.065 Uiso 1 1 calc R
C16 C 1.1480(3) 0.12811(9) 0.59315(18) 0.0446(6) Uani 1 1 d .
H16A H 1.0683 0.1489 0.6125 0.067 Uiso 1 1 calc R
H16B H 1.1648 0.1430 0.5304 0.067 Uiso 1 1 calc R
H16C H 1.2379 0.1318 0.6452 0.067 Uiso 1 1 calc R
C27 C 0.5229(3) 0.12962(12) 1.14586(19) 0.0528(7) Uani 1 1 d .
H27A H 0.4872 0.0969 1.1714 0.063 Uiso 1 1 calc R
C28 C 0.5424(3) 0.17737(12) 1.20176(18) 0.0505(7) Uani 1 1 d .
H28A H 0.5179 0.1780 1.2651 0.061 Uiso 1 1 calc R
C29 C 0.5975(3) 0.22440(11) 1.16609(16) 0.0465(6) Uani 1 1 d .
H29A H 0.6114 0.2575 1.2049 0.056 Uiso 1 1 calc R
C3 C 0.5362(3) 0.1786(2) 0.5961(2) 0.0986(15) Uani 1 1 d .
H3A H 0.5599 0.2113 0.6391 0.148 Uiso 1 1 calc R
H3B H 0.5033 0.1482 0.6335 0.148 Uiso 1 1 calc R
H3C H 0.4579 0.1880 0.5384 0.148 Uiso 1 1 calc R
C4 C 0.6226(4) 0.11826(12) 0.4775(2) 0.0780(10) Uani 1 1 d .
H4A H 0.7078 0.1053 0.4532 0.117 Uiso 1 1 calc R
H4B H 0.5521 0.1360 0.4230 0.117 Uiso 1 1 calc R
H4C H 0.5759 0.0865 0.5027 0.117 Uiso 1 1 calc R
C5 C 0.7413(3) 0.20908(14) 0.5201(2) 0.0803(11) Uani 1 1 d .
H5A H 0.8256 0.1963 0.4946 0.120 Uiso 1 1 calc R
H5B H 0.7742 0.2364 0.5731 0.120 Uiso 1 1 calc R
H5C H 0.6690 0.2264 0.4660 0.120 Uiso 1 1 calc R

loop_
_atom_site_aniso_label
_atom_site_aniso_U_11
_atom_site_aniso_U_22
_atom_site_aniso_U_33
_atom_site_aniso_U_23
_atom_site_aniso_U_13
_atom_site_aniso_U_12
P1 0.0247(2) 0.0218(2) 0.0269(3) 0.00029(19) 0.00762(19) 0.00082(18)
N2 0.0299(8) 0.0217(8) 0.0235(8) 0.0023(6) 0.0047(6) 0.0071(6)
N1 0.0253(8) 0.0251(8) 0.0217(7) 0.0023(6) 0.0077(6) 0.0017(6)
C18 0.0264(9) 0.0177(8) 0.0230(9) 0.0009(7) 0.0041(7) -0.0002(7)
C6 0.0239(9) 0.0203(9) 0.0237(9) -0.0016(7) 0.0047(7) -0.0007(7)
C19 0.0340(10) 0.0248(9) 0.0234(9) 0.0005(8) 0.0069(8) 0.0009(8)
C24 0.0235(9) 0.0286(10) 0.0299(10) 0.0057(8) 0.0105(8) 0.0054(7)
C1 0.0214(9) 0.0259(9) 0.0218(9) 0.0048(7) 0.0090(7) -0.0012(7)
C20 0.0282(10) 0.0240(9) 0.0288(10) -0.0012(8) 0.0090(8) -0.0015(7)
C30 0.0291(10) 0.0237(9) 0.0195(8) 0.0008(7) 0.0074(7) 0.0046(7)
C7 0.0314(10) 0.0349(11) 0.0345(11) -0.0009(9) 0.0140(8) 0.0003(8)
C2 0.0302(10) 0.0306(10) 0.0215(9) 0.0057(8) 0.0050(7) 0.0046(8)
C8 0.0255(9) 0.0182(9) 0.0251(9) -0.0028(7) 0.0055(7) -0.0008(7)
C9 0.0334(10) 0.0251(10) 0.0284(10) 0.0045(8) 0.0052(8) 0.0005(8)
C21 0.0332(11) 0.0296(10) 0.0269(10) 0.0012(8) -0.0009(8) 0.0012(8)
C15 0.0291(10) 0.0201(9) 0.0277(9) 0.0022(7) 0.0117(8) 0.0009(7)
C11 0.0261(9) 0.0236(9) 0.0317(10) -0.0018(8) 0.0081(8) -0.0008(7)
C22 0.0265(9) 0.0167(8) 0.0241(9) 0.0000(7) 0.0066(7) 0.0015(7)
C12 0.0235(10) 0.0365(11) 0.0461(12) 0.0009(10) 0.0085(9) 0.0048(8)
C31 0.0266(9) 0.0272(10) 0.0313(10) 0.0030(8) 0.0067(8) 0.0035(8)
C32 0.0272(10) 0.0352(11) 0.0445(12) 0.0042(9) 0.0075(9) 0.0042(8)
C23 0.0247(9) 0.0282(10) 0.0359(11) -0.0016(8) 0.0039(8) 0.0013(8)
C33 0.0350(11) 0.0402(12) 0.0473(13) 0.0067(10) 0.0048(10) 0.0160(9)
C13 0.0435(12) 0.0366(12) 0.0330(11) 0.0065(9) 0.0178(9) 0.0027(9)
C14 0.0293(10) 0.0353(11) 0.0380(11) -0.0028(9) 0.0107(8) -0.0058(8)
C34 0.0393(11) 0.0277(11) 0.0425(12) 0.0058(9) 0.0136(9) 0.0006(8)
C10 0.0306(10) 0.0353(11) 0.0396(11) 0.0087(9) 0.0009(9) 0.0078(9)
C25 0.0361(11) 0.0366(12) 0.0461(13) 0.0101(10) 0.0145(10) -0.0042(9)
C26 0.0550(14) 0.0318(11) 0.0318(11) 0.0038(9) 0.0191(10) 0.0064(10)
C35 0.0487(13) 0.0278(11) 0.0347(11) 0.0092(9) 0.0099(9) 0.0118(9)
C17 0.0445(13) 0.0470(13) 0.0442(13) -0.0061(11) 0.0223(10) -0.0002(10)
C16 0.0587(15) 0.0390(13) 0.0451(13) -0.0016(10) 0.0311(11) -0.0065(11)
C27 0.0458(14) 0.0652(17) 0.0519(15) 0.0246(14) 0.0204(11) -0.0082(12)
C28 0.0438(13) 0.0780(19) 0.0362(12) 0.0162(13) 0.0229(10) 0.0123(12)
C29 0.0592(15) 0.0511(14) 0.0328(12) 0.0019(10) 0.0176(11) 0.0176(12)
C3 0.0449(16) 0.210(5) 0.0388(15) 0.016(2) 0.0036(12) 0.059(2)
C4 0.105(3) 0.0536(17) 0.0490(16) -0.0004(13) -0.0399(16) 0.0146(16)
C5 0.0695(19) 0.079(2) 0.078(2) 0.0551(18) -0.0166(16) -0.0187(16)

loop_
_atom_type_symbol
_atom_type_description
_atom_type_scat_dispersion_real
_atom_type_scat_dispersion_imag
_atom_type_scat_source
C C 0.0033 0.0016 'International Tables Vol C Tables 4.2.6.8 and 6.1.1.4'
H H 0.0000 0.0000 'International Tables Vol C Tables 4.2.6.8 and 6.1.1.4'
N N 0.0061 0.0033 'International Tables Vol C Tables 4.2.6.8 and 6.1.1.4'
P P 0.1023 0.0942 'International Tables Vol C Tables 4.2.6.8 and 6.1.1.4'

loop_
_geom_angle_atom_site_label_1
_geom_angle_atom_site_label_2
_geom_angle_atom_site_label_3
_geom_angle
C24 P1 C22 102.87(8)
C24 P1 C30 100.33(8)
C22 P1 C30 102.26(8)
C1 N2 C18 131.47(15)
C1 N1 C6 128.05(16)
C20 C18 C22 120.13(16)
C20 C18 N2 121.51(16)
C22 C18 N2 118.21(15)
C8 C6 N1 121.39(15)
C8 C6 C11 121.17(16)
N1 C6 C11 116.99(15)
C21 C19 C22 121.20(17)
C26 C24 C25 118.34(18)
C26 C24 P1 124.00(15)
C25 C24 P1 117.60(16)
N1 C1 N2 129.66(16)
N1 C1 C2 117.48(16)
N2 C1 C2 112.85(15)
C23 C20 C18 120.39(17)
C31 C30 C32 117.88(17)
C31 C30 P1 124.74(14)
C32 C30 P1 117.38(14)
C16 C7 C17 110.12(17)
C16 C7 C11 112.25(17)
C17 C7 C11 114.20(17)
C5 C2 C4 108.6(2)
C5 C2 C3 110.5(3)
C4 C2 C3 107.2(2)
C5 C2 C1 110.01(17)
C4 C2 C1 110.15(17)
C3 C2 C1 110.37(16)
C9 C8 C6 118.18(16)
C9 C8 C15 122.09(16)
C6 C8 C15 119.64(15)
C10 C9 C8 121.09(18)
C23 C21 C19 119.69(17)
C8 C15 C13 113.87(16)
C8 C15 C14 109.59(15)
C13 C15 C14 110.46(16)
C12 C11 C6 117.71(17)
C12 C11 C7 122.30(17)
C6 C11 C7 119.99(16)
C19 C22 C18 118.31(16)
C19 C22 P1 123.32(14)
C18 C22 P1 118.22(13)
C10 C12 C11 121.40(18)
C34 C31 C30 120.77(18)
C33 C32 C30 121.16(19)
C20 C23 C21 120.24(17)
C35 C33 C32 120.08(19)
C35 C34 C31 120.60(19)
C12 C10 C9 120.04(18)
C27 C25 C24 120.4(2)
C29 C26 C24 120.8(2)
C34 C35 C33 119.49(19)
C28 C27 C25 120.4(2)
C27 C28 C29 119.9(2)
C28 C29 C26 120.1(2)

loop_
_geom_bond_atom_site_label_1
_geom_bond_atom_site_label_2
_geom_bond_distance
P1 C24 1.8373(19)
P1 C22 1.8378(18)
P1 C30 1.8391(19)
N2 C1 1.379(2)
N2 C18 1.427(2)
N1 C1 1.281(2)
N1 C6 1.410(2)
C18 C20 1.392(2)
C18 C22 1.407(2)
C6 C8 1.409(2)
C6 C11 1.410(2)
C19 C21 1.387(3)
C19 C22 1.397(3)
C24 C26 1.390(3)
C24 C25 1.393(3)
C1 C2 1.540(2)
C20 C23 1.381(3)
C30 C31 1.389(3)
C30 C32 1.394(3)
C7 C16 1.522(3)
C7 C17 1.523(3)
C7 C11 1.526(3)
C2 C5 1.506(3)
C2 C4 1.520(3)
C2 C3 1.523(3)
C8 C9 1.391(3)
C8 C15 1.522(2)
C9 C10 1.383(3)
C21 C23 1.385(3)
C15 C13 1.528(2)
C15 C14 1.532(3)
C11 C12 1.396(3)
C12 C10 1.380(3)
C31 C34 1.388(3)
C32 C33 1.388(3)
C33 C35 1.378(3)
C34 C35 1.377(3)
C25 C27 1.389(3)
C26 C29 1.387(3)
C27 C28 1.371(4)
C28 C29 1.376(4)
